data_7109878
loop_
_publ_author_name
'Raghavender Medishetty'
'Terence Teck Sheng Yap'
'Lip Lin Koh'
'Jagadese J. Vittal'

_publ_section_title
;
 Thermally reversible single-crystal to single-crystal transformation of
 mononuclear to dinuclear Zn(II) complexes by [2+2] cycloaddition reaction
;
_journal_name_full Chem.Commun.
_journal_page_first 9567
_journal_paper_doi 10.1039/c3cc45706k
_journal_volume 49
_journal_year 2013
_chemical_formula_sum 'C52 H44 Br4 N4 Zn2'
_chemical_formula_weight 1175.29
_chemical_name_systematic
; 
 ? 
;
_space_group_IT_number 14
_symmetry_cell_setting monoclinic
_symmetry_space_group_name_Hall '-P 2yn'
_symmetry_space_group_name_H-M 'P 1 21/n 1'
_atom_sites_solution_hydrogens geom
_atom_sites_solution_primary direct
_atom_sites_solution_secondary difmap
_audit_creation_method SHELXL-97
_cell_angle_alpha 90.00
_cell_angle_beta 91.437(3)
_cell_angle_gamma 90.00
_cell_formula_units_Z 2
_cell_length_a 9.5694(12)
_cell_length_b 13.0123(16)
_cell_length_c 19.216(2)
_cell_measurement_reflns_used 2850
_cell_measurement_temperature 100(2)
_cell_measurement_theta_max 25.53
_cell_measurement_theta_min 2.35
_cell_volume 2392.0(5)
_computing_cell_refinement 'Bruker SMART'
_computing_data_collection 'Bruker SMART'
_computing_data_reduction 'Bruker SAINT'
_computing_molecular_graphics 'Bruker SHELXTL'
_computing_publication_material 'Bruker SHELXTL'
_computing_structure_refinement 'SHELXL-97 (Sheldrick, 1997)'
_computing_structure_solution 'SHELXS-97 (Sheldrick, 1990)'
_diffrn_ambient_temperature 100(2)
_diffrn_measured_fraction_theta_full 0.996
_diffrn_measured_fraction_theta_max 0.996
_diffrn_measurement_device_type 'CCD area detector'
_diffrn_measurement_method 'phi and omega scans'
_diffrn_radiation_monochromator graphite
_diffrn_radiation_source 'fine-focus sealed tube'
_diffrn_radiation_type MoK\a
_diffrn_radiation_wavelength 0.71073
_diffrn_reflns_av_R_equivalents 0.0581
_diffrn_reflns_av_sigmaI/netI 0.0611
_diffrn_reflns_limit_h_max 11
_diffrn_reflns_limit_h_min -11
_diffrn_reflns_limit_k_max 15
_diffrn_reflns_limit_k_min -14
_diffrn_reflns_limit_l_max 20
_diffrn_reflns_limit_l_min -22
_diffrn_reflns_number 13276
_diffrn_reflns_theta_full 25.00
_diffrn_reflns_theta_max 25.00
_diffrn_reflns_theta_min 1.89
_exptl_absorpt_coefficient_mu 4.383
_exptl_absorpt_correction_T_max 0.5629
_exptl_absorpt_correction_T_min 0.3158
_exptl_absorpt_correction_type multi-scan
_exptl_absorpt_process_details 'Sadabs, (Sheldrick 2008)'
_exptl_crystal_colour Light_Yellow
_exptl_crystal_density_diffrn 1.632
_exptl_crystal_density_meas ?
_exptl_crystal_density_method 'not measured'
_exptl_crystal_description Block
_exptl_crystal_F_000 1168
_exptl_crystal_size_max 0.35
_exptl_crystal_size_mid 0.22
_exptl_crystal_size_min 0.19
_refine_diff_density_max 2.109
_refine_diff_density_min -0.566
_refine_diff_density_rms 0.197
_refine_ls_extinction_method none
_refine_ls_goodness_of_fit_ref 1.113
_refine_ls_hydrogen_treatment constr
_refine_ls_matrix_type full
_refine_ls_number_parameters 272
_refine_ls_number_reflns 4200
_refine_ls_number_restraints 12
_refine_ls_restrained_S_all 1.113
_refine_ls_R_factor_all 0.0840
_refine_ls_R_factor_gt 0.0641
_refine_ls_shift/su_max 0.000
_refine_ls_shift/su_mean 0.000
_refine_ls_structure_factor_coef Fsqd
_refine_ls_weighting_details 'calc w=1/[\s^2^(Fo^2^)+(0.0954P)^2^+11.9522P] where P=(Fo^2^+2Fc^2^)/3'
_refine_ls_weighting_scheme calc
_refine_ls_wR_factor_gt 0.1776
_refine_ls_wR_factor_ref 0.1879
_reflns_number_gt 3252
_reflns_number_total 4200
_reflns_threshold_expression >2sigma(I)
_cod_data_source_file c3cc45706k.txt
_cod_data_source_block compound_2
_cod_depositor_comments
;
The following automatic conversions were performed:

'_exptl_crystal_density_meas' value 'Not Measured' was changed to '?'
- the value is perceived as not measured.

Automatic conversion script
Id: cif_fix_values 3008 2015-01-20 13:52:24Z robertas 
;
_cod_original_sg_symbol_H-M P2(1)/n
_cod_database_code 7109878

loop_
_symmetry_equiv_pos_as_xyz
'x, y, z'
'-x+1/2, y+1/2, -z+1/2'
'-x, -y, -z'
'x-1/2, -y-1/2, z-1/2'

loop_
_atom_site_label
_atom_site_type_symbol
_atom_site_fract_x
_atom_site_fract_y
_atom_site_fract_z
_atom_site_U_iso_or_equiv
_atom_site_adp_type
_atom_site_occupancy
_atom_site_symmetry_multiplicity
_atom_site_calc_flag
_atom_site_refinement_flags
_atom_site_disorder_assembly
_atom_site_disorder_group
Zn1 Zn 0.55429(9) 0.63913(6) 0.21595(4) 0.0235(3) Uani 1 1 d D . .
Br1 Br 0.74996(8) 0.61947(6) 0.14386(4) 0.0301(3) Uani 1 1 d . A .
Br2 Br 0.49284(9) 0.80718(6) 0.24574(5) 0.0378(3) Uani 1 1 d . A .
N1 N 0.5935(6) 0.5570(5) 0.3038(3) 0.0241(14) Uani 1 1 d . A .
C1 C 0.5811(8) 0.5970(6) 0.3684(4) 0.0291(18) Uani 1 1 d . . .
H1 H 0.5449 0.6646 0.3727 0.035 Uiso 1 1 calc R A .
C2 C 0.6183(8) 0.5448(6) 0.4274(4) 0.0323(19) Uani 1 1 d . A .
H2 H 0.6086 0.5763 0.4716 0.039 Uiso 1 1 calc R . .
C3 C 0.6707(8) 0.4446(6) 0.4231(4) 0.0280(17) Uani 1 1 d . . .
C4 C 0.6790(10) 0.4031(6) 0.3559(5) 0.036(2) Uani 1 1 d . A .
H4 H 0.7121 0.3349 0.3498 0.043 Uiso 1 1 calc R . .
C5 C 0.6399(9) 0.4602(6) 0.3001(4) 0.035(2) Uani 1 1 d . . .
H5 H 0.6458 0.4298 0.2553 0.042 Uiso 1 1 calc R A .
C6 C 0.7253(9) 0.3883(6) 0.4838(4) 0.0323(19) Uani 1 1 d . A .
H6 H 0.7216 0.3154 0.4827 0.039 Uiso 1 1 calc R . .
C7 C 0.7793(9) 0.4327(6) 0.5398(5) 0.035(2) Uani 1 1 d . . .
H7 H 0.7777 0.5057 0.5405 0.042 Uiso 1 1 calc R A .
C8 C 0.8414(9) 0.3823(6) 0.6011(4) 0.0308(18) Uani 1 1 d . A .
C9 C 0.9488(9) 0.4332(7) 0.6375(5) 0.037(2) Uani 1 1 d . . .
H9 H 0.9755 0.5004 0.6239 0.045 Uiso 1 1 calc R A .
C10 C 1.0170(9) 0.3860(7) 0.6937(5) 0.038(2) Uani 1 1 d . A .
H10 H 1.0906 0.4204 0.7182 0.046 Uiso 1 1 calc R . .
C11 C 0.9766(9) 0.2882(7) 0.7135(5) 0.037(2) Uani 1 1 d . . .
H11 H 1.0241 0.2548 0.7512 0.044 Uiso 1 1 calc R A .
C12 C 0.8700(9) 0.2403(7) 0.6797(5) 0.0345(19) Uani 1 1 d . A .
H12 H 0.8416 0.1741 0.6946 0.041 Uiso 1 1 calc R . .
C13 C 0.8019(9) 0.2856(6) 0.6240(5) 0.036(2) Uani 1 1 d . . .
H13 H 0.7271 0.2504 0.6009 0.043 Uiso 1 1 calc R A .
N2 N 0.3959(7) 0.5590(6) 0.1705(4) 0.023(3) Uani 0.594(15) 1 d PGDU A 1
C14 C 0.2680(9) 0.5625(7) 0.2031(4) 0.034(4) Uani 0.594(15) 1 d PG A 1
H14 H 0.2630 0.5873 0.2495 0.040 Uiso 0.594(15) 1 calc PR A 1
C15 C 0.1474(7) 0.5297(7) 0.1679(5) 0.032(3) Uani 0.594(15) 1 d PG A 1
H15 H 0.0600 0.5321 0.1903 0.038 Uiso 0.594(15) 1 calc PR A 1
C16 C 0.1547(7) 0.4934(7) 0.1001(5) 0.025(3) Uani 0.594(15) 1 d PGD A 1
C17 C 0.2826(9) 0.4899(7) 0.0674(3) 0.030(3) Uani 0.594(15) 1 d PG A 1
H17 H 0.2876 0.4651 0.0211 0.036 Uiso 0.594(15) 1 calc PR A 1
C18 C 0.4032(7) 0.5227(7) 0.1026(4) 0.025(3) Uani 0.594(15) 1 d PG A 1
H18 H 0.4906 0.5203 0.0803 0.030 Uiso 0.594(15) 1 calc PR A 1
C19 C 0.0200(11) 0.4893(10) 0.0568(6) 0.028(4) Uani 0.594(15) 1 d PD . 1
H19 H -0.0616 0.4822 0.0879 0.033 Uiso 0.594(15) 1 calc PR A 1
C20 C -0.0049(11) 0.5853(8) 0.0042(6) 0.023(3) Uani 0.594(15) 1 d PD . 1
H20 H -0.0975 0.6177 0.0132 0.027 Uiso 0.594(15) 1 calc PR A 1
C21 C 0.1088(9) 0.6680(7) 0.0054(5) 0.028(3) Uani 0.594(15) 1 d PGD A 1
C22 C 0.1268(9) 0.7250(7) 0.0662(6) 0.035(4) Uani 0.594(15) 1 d PG A 1
H22 H 0.0575 0.7232 0.1007 0.042 Uiso 0.594(15) 1 calc PR A 1
C23 C 0.2461(12) 0.7845(5) 0.0764(6) 0.048(5) Uani 0.594(15) 1 d PG A 1
H23 H 0.2585 0.8235 0.1179 0.058 Uiso 0.594(15) 1 calc PR A 1
C24 C 0.3475(10) 0.7870(6) 0.0258(7) 0.053(7) Uani 0.594(15) 1 d PG A 1
H24 H 0.4291 0.8277 0.0328 0.063 Uiso 0.594(15) 1 calc PR A 1
C25 C 0.3295(11) 0.7300(8) -0.0349(6) 0.056(6) Uani 0.594(15) 1 d PG A 1
H25 H 0.3987 0.7318 -0.0694 0.067 Uiso 0.594(15) 1 calc PR A 1
C26 C 0.2101(12) 0.6705(7) -0.0451(4) 0.038(4) Uani 0.594(15) 1 d PG A 1
H26 H 0.1978 0.6316 -0.0866 0.045 Uiso 0.594(15) 1 calc PR A 1
N2X N 0.4112(11) 0.5471(7) 0.1650(5) 0.019 Uiso 0.406(15) 1 d PGD A 2
C14X C 0.2733(13) 0.5494(8) 0.1860(4) 0.019(3) Uiso 0.406(15) 1 d PG A 2
H14X H 0.2516 0.5765 0.2303 0.023 Uiso 0.406(15) 1 calc PR A 2
C15X C 0.1673(10) 0.5121(8) 0.1421(5) 0.019(3) Uiso 0.406(15) 1 d PG A 2
H15X H 0.0730 0.5137 0.1565 0.023 Uiso 0.406(15) 1 calc PR A 2
C16X C 0.1991(12) 0.4725(6) 0.0773(5) 0.019(3) Uiso 0.406(15) 1 d PGD A 2
C17X C 0.3370(12) 0.4701(6) 0.0562(5) 0.019(3) Uiso 0.406(15) 1 d PG A 2
H17X H 0.3588 0.4430 0.0119 0.023 Uiso 0.406(15) 1 calc PR A 2
C18X C 0.4431(10) 0.5074(7) 0.1001(6) 0.019(3) Uiso 0.406(15) 1 d PG A 2
H18X H 0.5373 0.5058 0.0857 0.023 Uiso 0.406(15) 1 calc PR A 2
C19X C 0.0917(16) 0.4518(12) 0.0183(7) 0.019(3) Uiso 0.406(15) 1 d PD . 2
H19X H 0.1181 0.3893 -0.0087 0.023 Uiso 0.406(15) 1 calc PR A 2
C20X C 0.0662(17) 0.5488(10) -0.0332(9) 0.019(3) Uiso 0.406(15) 1 d PD . 2
H20X H 0.0816 0.5277 -0.0825 0.023 Uiso 0.406(15) 1 calc PR A 2
C21X C 0.1485(15) 0.6461(10) -0.0164(9) 0.022(4) Uiso 0.406(15) 1 d PGD A 2
C22X C 0.1384(14) 0.7010(12) 0.0453(9) 0.022(4) Uiso 0.406(15) 1 d PG A 2
H22X H 0.0605 0.6909 0.0742 0.027 Uiso 0.406(15) 1 calc PR A 2
C23X C 0.2423(17) 0.7708(12) 0.0647(8) 0.027(4) Uiso 0.406(15) 1 d PG A 2
H23X H 0.2354 0.8083 0.1069 0.033 Uiso 0.406(15) 1 calc PR A 2
C24X C 0.3563(15) 0.7856(11) 0.0224(9) 0.027(4) Uiso 0.406(15) 1 d PG A 2
H24X H 0.4272 0.8332 0.0357 0.033 Uiso 0.406(15) 1 calc PR A 2
C25X C 0.3664(14) 0.7307(14) -0.0393(8) 0.027(4) Uiso 0.406(15) 1 d PG A 2
H25X H 0.4443 0.7408 -0.0682 0.033 Uiso 0.406(15) 1 calc PR A 2
C26X C 0.2625(18) 0.6609(12) -0.0587(7) 0.022(4) Uiso 0.406(15) 1 d PG A 2
H26X H 0.2694 0.6234 -0.1008 0.027 Uiso 0.406(15) 1 calc PR A 2

loop_
_atom_site_aniso_label
_atom_site_aniso_U_11
_atom_site_aniso_U_22
_atom_site_aniso_U_33
_atom_site_aniso_U_23
_atom_site_aniso_U_13
_atom_site_aniso_U_12
Zn1 0.0214(5) 0.0252(5) 0.0238(5) -0.0018(4) 0.0026(4) -0.0015(3)
Br1 0.0244(4) 0.0346(5) 0.0317(5) -0.0038(3) 0.0079(3) -0.0012(3)
Br2 0.0433(5) 0.0262(5) 0.0444(6) -0.0034(4) 0.0109(4) 0.0032(3)
N1 0.025(3) 0.026(3) 0.022(3) -0.002(3) 0.006(3) -0.003(3)
C1 0.029(4) 0.025(4) 0.034(5) -0.007(3) -0.003(3) 0.006(3)
C2 0.033(4) 0.038(5) 0.025(4) -0.008(4) -0.003(4) 0.011(4)
C3 0.031(4) 0.027(4) 0.025(4) -0.003(3) -0.003(3) 0.000(3)
C4 0.047(5) 0.023(4) 0.037(5) -0.004(4) 0.004(4) -0.002(4)
C5 0.047(5) 0.033(5) 0.024(4) -0.003(4) -0.003(4) 0.000(4)
C6 0.039(5) 0.026(4) 0.032(5) 0.000(4) 0.002(4) 0.001(4)
C7 0.034(5) 0.027(4) 0.042(5) -0.001(4) -0.005(4) 0.002(4)
C8 0.032(4) 0.030(4) 0.029(5) -0.001(3) 0.001(4) 0.007(3)
C9 0.040(5) 0.028(4) 0.044(5) 0.001(4) -0.004(4) -0.004(4)
C10 0.035(5) 0.045(5) 0.034(5) 0.000(4) -0.011(4) 0.001(4)
C11 0.041(5) 0.037(5) 0.032(5) 0.006(4) -0.001(4) 0.006(4)
C12 0.040(5) 0.028(4) 0.035(5) 0.005(4) 0.002(4) -0.001(4)
C13 0.038(5) 0.029(4) 0.040(5) -0.002(4) -0.005(4) 0.003(4)
N2 0.026(5) 0.019(5) 0.023(5) -0.003(4) 0.001(4) 0.004(4)
C14 0.027(7) 0.032(8) 0.042(9) 0.011(7) 0.004(7) -0.004(6)
C15 0.041(9) 0.023(7) 0.032(8) 0.002(6) 0.009(7) -0.004(6)
C16 0.011(6) 0.019(6) 0.045(9) 0.002(6) 0.011(6) 0.002(5)
C17 0.024(8) 0.039(8) 0.028(7) -0.004(6) 0.004(6) 0.003(6)
C18 0.007(6) 0.030(7) 0.038(8) -0.006(6) 0.004(5) 0.002(5)
C19 0.031(8) 0.029(7) 0.023(7) 0.000(6) 0.004(6) 0.002(6)
C20 0.026(7) 0.019(6) 0.024(7) 0.001(5) 0.003(5) 0.003(5)
C21 0.024(7) 0.039(8) 0.021(8) 0.005(6) 0.006(6) -0.005(6)
C22 0.041(9) 0.021(7) 0.043(10) -0.003(7) 0.002(7) 0.006(6)
C23 0.073(13) 0.019(8) 0.051(11) -0.011(7) -0.008(9) -0.006(8)
C24 0.032(9) 0.035(9) 0.090(16) -0.007(9) -0.001(9) -0.021(7)
C25 0.030(9) 0.031(9) 0.108(18) 0.009(10) 0.031(10) 0.002(8)
C26 0.041(10) 0.036(9) 0.037(9) -0.014(7) 0.003(8) 0.011(7)

loop_
_atom_type_symbol
_atom_type_description
_atom_type_scat_dispersion_real
_atom_type_scat_dispersion_imag
_atom_type_scat_source
C C 0.0033 0.0016 'International Tables Vol C Tables 4.2.6.8 and 6.1.1.4'
H H 0.0000 0.0000 'International Tables Vol C Tables 4.2.6.8 and 6.1.1.4'
N N 0.0061 0.0033 'International Tables Vol C Tables 4.2.6.8 and 6.1.1.4'
Zn Zn 0.2839 1.4301 'International Tables Vol C Tables 4.2.6.8 and 6.1.1.4'
Br Br -0.2901 2.4595 'International Tables Vol C Tables 4.2.6.8 and 6.1.1.4'

loop_
_geom_angle_atom_site_label_1
_geom_angle_atom_site_label_2
_geom_angle_atom_site_label_3
_geom_angle
_geom_angle_site_symmetry_1
_geom_angle_site_symmetry_3
N2 Zn1 N1 102.1(3) . .
N2 Zn1 N2X 6.7(5) . .
N1 Zn1 N2X 101.4(3) . .
N2 Zn1 Br2 113.4(3) . .
N1 Zn1 Br2 109.38(18) . .
N2X Zn1 Br2 119.6(3) . .
N2 Zn1 Br1 106.7(3) . .
N1 Zn1 Br1 107.32(18) . .
N2X Zn1 Br1 100.7(4) . .
Br2 Zn1 Br1 116.80(4) . .
C5 N1 C1 116.6(7) . .
C5 N1 Zn1 120.4(5) . .
C1 N1 Zn1 122.8(5) . .
N1 C1 C2 123.0(7) . .
C1 C2 C3 120.1(7) . .
C2 C3 C4 116.3(7) . .
C2 C3 C6 122.7(7) . .
C4 C3 C6 120.9(7) . .
C5 C4 C3 119.8(8) . .
N1 C5 C4 124.1(8) . .
C7 C6 C3 123.9(8) . .
C6 C7 C8 127.3(8) . .
C13 C8 C9 118.2(8) . .
C13 C8 C7 123.6(8) . .
C9 C8 C7 118.1(8) . .
C10 C9 C8 120.4(8) . .
C11 C10 C9 119.4(8) . .
C12 C11 C10 120.3(8) . .
C11 C12 C13 121.1(8) . .
C12 C13 C8 120.6(8) . .
C14 N2 C18 120.0 . .
C14 N2 Zn1 116.6(5) . .
C18 N2 Zn1 121.7(5) . .
C15 C14 N2 120.0 . .
C14 C15 C16 120.0 . .
C15 C16 C17 120.0 . .
C15 C16 C19 117.7(8) . .
C17 C16 C19 119.8(8) . .
C18 C17 C16 120.0 . .
C17 C18 N2 120.0 . .
C16 C19 C20 120.4(10) . 3_565
C16 C19 C20 115.1(9) . .
C20 C19 C20 90.1(8) 3_565 .
C19 C20 C21 120.9(10) 3_565 .
C19 C20 C19 89.9(8) 3_565 .
C21 C20 C19 116.0(8) . .
C22 C21 C26 120.0 . .
C22 C21 C20 117.5(8) . .
C26 C21 C20 120.9(8) . .
C21 C22 C23 120.0 . .
C24 C23 C22 120.0 . .
C25 C24 C23 120.0 . .
C24 C25 C26 120.0 . .
C25 C26 C21 120.0 . .
C14X N2X C18X 120.0 . .
C14X N2X Zn1 118.4(6) . .
C18X N2X Zn1 119.1(6) . .
N2X C14X C15X 120.0 . .
C16X C15X C14X 120.0 . .
C17X C16X C15X 120.0 . .
C17X C16X C19X 113.9(10) . .
C15X C16X C19X 124.7(10) . .
C16X C17X C18X 120.0 . .
C17X C18X N2X 120.0 . .
C16X C19X C20X 120.3(13) . 3_565
C16X C19X C20X 113.8(11) . .
C20X C19X C20X 89.1(11) 3_565 .
C21X C20X C19X 117.9(14) . 3_565
C21X C20X C19X 116.7(12) . .
C19X C20X C19X 90.9(11) 3_565 .
C22X C21X C26X 120.0 . .
C22X C21X C20X 124.2(13) . .
C26X C21X C20X 113.6(13) . .
C23X C22X C21X 120.0 . .
C24X C23X C22X 120.0 . .
C23X C24X C25X 120.0 . .
C24X C25X C26X 120.0 . .
C25X C26X C21X 120.0 . .

loop_
_geom_bond_atom_site_label_1
_geom_bond_atom_site_label_2
_geom_bond_distance
_geom_bond_site_symmetry_2
Zn1 N2 2.021(5) .
Zn1 N1 2.026(6) .
Zn1 N2X 2.050(7) .
Zn1 Br2 2.3392(12) .
Zn1 Br1 2.3709(11) .
N1 C5 1.338(10) .
N1 C1 1.354(10) .
C1 C2 1.362(12) .
C2 C3 1.400(11) .
C3 C4 1.403(12) .
C3 C6 1.463(11) .
C4 C5 1.351(12) .
C6 C7 1.316(12) .
C7 C8 1.460(12) .
C8 C13 1.389(12) .
C8 C9 1.396(12) .
C9 C10 1.390(12) .
C10 C11 1.387(12) .
C11 C12 1.348(13) .
C12 C13 1.372(12) .
N2 C14 1.3900 .
N2 C18 1.3900 .
C14 C15 1.3900 .
C15 C16 1.3900 .
C16 C17 1.3900 .
C16 C19 1.517(8) .
C17 C18 1.3900 .
C19 C20 1.526(17) 3_565
C19 C20 1.620(14) .
C20 C19 1.526(17) 3_565
C20 C21 1.530(8) .
C21 C22 1.3900 .
C21 C26 1.3900 .
C22 C23 1.3900 .
C23 C24 1.3900 .
C24 C25 1.3900 .
C25 C26 1.3900 .
N2X C14X 1.3900 .
N2X C18X 1.3900 .
C14X C15X 1.3900 .
C15X C16X 1.3900 .
C16X C17X 1.3900 .
C16X C19X 1.534(9) .
C17X C18X 1.3900 .
C19X C20X 1.55(2) 3_565
C19X C20X 1.618(17) .
C20X C21X 1.522(9) .
C20X C19X 1.55(2) 3_565
C21X C22X 1.3900 .
C21X C26X 1.3900 .
C22X C23X 1.3900 .
C23X C24X 1.3900 .
C24X C25X 1.3900 .
C25X C26X 1.3900 .
